data_2236351
loop_
_publ_author_name
'Zhang, Yongmei'

_publ_section_title
;
 (\m-3,5,9,11-Tetraoxo-4,10-diazatetracyclo[5.5.2.0^2,6^.0^8,12^]tetradec-13-ene-4,10-diido-\k^2^<i>N</i>:<i>N</i>')bis[(2,2'-bipyridine-\k^2^<i>N</i>,<i>N</i>')silver(I)]
 dihydrate
;
_journal_coeditor_code HY2587
_journal_issue 10
_journal_name_full 'Acta Crystallographica Section E'
_journal_page_first m1275
_journal_paper_doi 10.1107/S1600536812038640
_journal_volume 68
_journal_year 2012
_chemical_formula_iupac '[Ag2 (C12 H8 N2 O4) (C10 H8 N2)2], 2H2 O'
_chemical_formula_moiety 'C32 H24 Ag2 N6 O4, 2(H2 O)'
_chemical_formula_sum 'C32 H28 Ag2 N6 O6'
_chemical_formula_weight 808.34
_chemical_name_systematic
;
(\m-3,5,9,11-Tetraoxo-4,10-diazatetracyclo[5.5.2.0^2,6^.0^8,12^]tetradec-
13-ene-4,10-diido-\k^2^<i>N</i>:<i>N</i>')bis[(2,2'-bipyridine-
\k^2^<i>N</i>,<i>N</i>')silver(I)] dihydrate
;
_space_group_IT_number 15
_symmetry_cell_setting monoclinic
_symmetry_space_group_name_Hall '-C 2yc'
_symmetry_space_group_name_H-M 'C 1 2/c 1'
_atom_sites_solution_hydrogens geom
_atom_sites_solution_primary direct
_atom_sites_solution_secondary difmap
_audit_creation_method SHELXL-97
_cell_angle_alpha 90.00
_cell_angle_beta 108.3760(10)
_cell_angle_gamma 90.00
_cell_formula_units_Z 4
_cell_length_a 22.2720(12)
_cell_length_b 7.1013(4)
_cell_length_c 19.6329(11)
_cell_measurement_reflns_used 2928
_cell_measurement_temperature 293(2)
_cell_measurement_theta_max 26.10
_cell_measurement_theta_min 1.00
_cell_volume 2946.8(3)
_computing_cell_refinement 'SAINT (Bruker, 2007)'
_computing_data_collection 'APEX2 (Bruker, 2007)'
_computing_data_reduction 'SAINT (Bruker, 2007)'
_computing_molecular_graphics 'XP in SHELXTL (Sheldrick, 2008)'
_computing_publication_material 'SHELXTL (Sheldrick, 2008)'
_computing_structure_refinement 'SHELXTL (Sheldrick, 2008)'
_computing_structure_solution 'SHELXTL (Sheldrick, 2008)'
_diffrn_ambient_temperature 293(2)
_diffrn_measured_fraction_theta_full 0.998
_diffrn_measured_fraction_theta_max 0.998
_diffrn_measurement_device_type 'Bruker APEXII CCD'
_diffrn_measurement_method '\f and \w scans'
_diffrn_radiation_monochromator graphite
_diffrn_radiation_source 'fine-focus sealed tube'
_diffrn_radiation_type MoK\a
_diffrn_radiation_wavelength 0.71073
_diffrn_reflns_av_R_equivalents 0.0195
_diffrn_reflns_av_sigmaI/netI 0.0227
_diffrn_reflns_limit_h_max 14
_diffrn_reflns_limit_h_min -27
_diffrn_reflns_limit_k_max 7
_diffrn_reflns_limit_k_min -8
_diffrn_reflns_limit_l_max 23
_diffrn_reflns_limit_l_min -24
_diffrn_reflns_number 7869
_diffrn_reflns_theta_full 26.10
_diffrn_reflns_theta_max 26.10
_diffrn_reflns_theta_min 2.19
_exptl_absorpt_coefficient_mu 1.387
_exptl_absorpt_correction_T_max 0.758
_exptl_absorpt_correction_T_min 0.712
_exptl_absorpt_correction_type multi-scan
_exptl_absorpt_process_details '(SADABS; Bruker, 2001)'
_exptl_crystal_colour colorless
_exptl_crystal_density_diffrn 1.822
_exptl_crystal_density_method 'not measured'
_exptl_crystal_description block
_exptl_crystal_F_000 1616
_exptl_crystal_size_max 0.24
_exptl_crystal_size_mid 0.22
_exptl_crystal_size_min 0.21
_refine_diff_density_max 0.304
_refine_diff_density_min -0.324
_refine_ls_extinction_method none
_refine_ls_goodness_of_fit_ref 1.032
_refine_ls_hydrogen_treatment mixed
_refine_ls_matrix_type full
_refine_ls_number_parameters 214
_refine_ls_number_reflns 2923
_refine_ls_number_restraints 2
_refine_ls_restrained_S_all 1.033
_refine_ls_R_factor_all 0.0262
_refine_ls_R_factor_gt 0.0211
_refine_ls_shift/su_max 0.002
_refine_ls_shift/su_mean 0.000
_refine_ls_structure_factor_coef Fsqd
_refine_ls_weighting_details 'calc w=1/[\s^2^(Fo^2^)+(0.0222P)^2^+3.2161P] where P=(Fo^2^+2Fc^2^)/3'
_refine_ls_weighting_scheme calc
_refine_ls_wR_factor_gt 0.0488
_refine_ls_wR_factor_ref 0.0512
_reflns_number_gt 2588
_reflns_number_total 2923
_reflns_threshold_expression I>2\s(I)
_cod_data_source_file hy2587.cif
_cod_data_source_block I
_cod_original_sg_symbol_H-M 'C 2/c'
_cod_database_code 2236351
_cod_database_fobs_code 2236351

loop_
_symmetry_equiv_pos_as_xyz
'x, y, z'
'-x, y, -z+1/2'
'x+1/2, y+1/2, z'
'-x+1/2, y+1/2, -z+1/2'
'-x, -y, -z'
'x, -y, z-1/2'
'-x+1/2, -y+1/2, -z'
'x+1/2, -y+1/2, z-1/2'

loop_
_atom_site_type_symbol
_atom_site_label
_atom_site_fract_x
_atom_site_fract_y
_atom_site_fract_z
_atom_site_U_iso_or_equiv
_atom_site_adp_type
_atom_site_calc_flag
_atom_site_refinement_flags
_atom_site_occupancy
_atom_site_symmetry_multiplicity
Ag Ag1 0.301043(8) 0.57692(2) 0.020063(9) 0.02934(7) Uani d . 1 1
C C1 0.37168(10) 0.7372(3) 0.16827(11) 0.0247(5) Uani d . 1 1
C C2 0.43266(10) 0.8225(3) 0.21718(11) 0.0232(4) Uani d . 1 1
H H2 0.4254 0.9535 0.2282 0.028 Uiso calc R 1 1
C C3 0.47747(10) 0.8155(3) 0.17171(11) 0.0241(5) Uani d . 1 1
H H3 0.4875 0.9436 0.1601 0.029 Uiso calc R 1 1
C C4 0.43841(10) 0.7149(3) 0.10388(11) 0.0236(4) Uani d . 1 1
C C5 0.46134(9) 0.7102(3) 0.28753(11) 0.0229(4) Uani d . 1 1
H H5 0.4321 0.7026 0.3157 0.027 Uiso calc R 1 1
C C6 0.47997(9) 0.5181(3) 0.26895(11) 0.0224(4) Uani d . 1 1
H H6 0.4646 0.4077 0.2829 0.027 Uiso calc R 1 1
C C7 0.17622(12) 0.5344(3) 0.07607(13) 0.0352(6) Uani d . 1 1
H H11 0.2008 0.6046 0.1149 0.042 Uiso calc R 1 1
C C8 0.11778(13) 0.4724(4) 0.07644(15) 0.0419(6) Uani d . 1 1
H H12 0.1026 0.5036 0.1140 0.050 Uiso calc R 1 1
C C9 0.08256(12) 0.3642(4) 0.02055(15) 0.0437(7) Uani d . 1 1
H H13 0.0432 0.3190 0.0200 0.052 Uiso calc R 1 1
C C10 0.10585(11) 0.3222(3) -0.03534(14) 0.0346(5) Uani d . 1 1
H H14 0.0826 0.2478 -0.0735 0.041 Uiso calc R 1 1
C C11 0.16472(10) 0.3932(3) -0.03348(12) 0.0248(5) Uani d . 1 1
C C12 0.19220(10) 0.3621(3) -0.09278(12) 0.0254(5) Uani d . 1 1
C C13 0.16013(11) 0.2632(3) -0.15462(12) 0.0308(5) Uani d . 1 1
H H17 0.1206 0.2113 -0.1596 0.037 Uiso calc R 1 1
C C14 0.18683(12) 0.2423(4) -0.20821(13) 0.0375(6) Uani d . 1 1
H H18 0.1655 0.1769 -0.2499 0.045 Uiso calc R 1 1
C C15 0.24567(12) 0.3190(4) -0.19984(13) 0.0376(6) Uani d . 1 1
H H19 0.2647 0.3071 -0.2355 0.045 Uiso calc R 1 1
C C16 0.27537(11) 0.4139(3) -0.13678(13) 0.0328(5) Uani d . 1 1
H H20 0.3151 0.4652 -0.1307 0.039 Uiso calc R 1 1
N N1 0.19911(9) 0.4976(3) 0.02200(10) 0.0282(4) Uani d . 1 1
N N2 0.25001(8) 0.4358(2) -0.08404(10) 0.0263(4) Uani d . 1 1
N N3 0.37858(8) 0.6828(2) 0.10383(9) 0.0239(4) Uani d . 1 1
O O1 0.32354(7) 0.7175(2) 0.18440(8) 0.0329(4) Uani d . 1 1
O O2 0.45990(7) 0.6671(3) 0.05599(8) 0.0349(4) Uani d . 1 1
O O1W 0.43224(10) 0.5971(3) -0.09313(10) 0.0525(5) Uani d D 1 1
H H1A 0.4321(17) 0.635(5) -0.0542(13) 0.079 Uiso d D 1 1
H H1B 0.4609(14) 0.519(4) -0.0847(19) 0.079 Uiso d D 1 1

loop_
_atom_site_aniso_label
_atom_site_aniso_U_11
_atom_site_aniso_U_22
_atom_site_aniso_U_33
_atom_site_aniso_U_12
_atom_site_aniso_U_13
_atom_site_aniso_U_23
Ag1 0.02316(10) 0.03214(11) 0.02658(10) -0.00518(7) -0.00091(7) 0.00260(7)
C1 0.0213(11) 0.0274(11) 0.0226(11) 0.0055(9) 0.0029(9) 0.0072(9)
C2 0.0231(10) 0.0225(11) 0.0217(11) 0.0036(9) 0.0036(9) 0.0005(9)
C3 0.0217(10) 0.0265(11) 0.0217(11) -0.0047(9) 0.0035(9) 0.0031(9)
C4 0.0239(11) 0.0263(11) 0.0187(10) -0.0007(9) 0.0039(9) 0.0054(9)
C5 0.0185(10) 0.0311(11) 0.0185(10) 0.0023(9) 0.0051(8) 0.0007(9)
C6 0.0194(10) 0.0236(10) 0.0197(11) -0.0024(9) -0.0002(8) 0.0025(9)
C7 0.0360(13) 0.0386(14) 0.0319(13) 0.0003(11) 0.0119(11) 0.0047(11)
C8 0.0434(15) 0.0446(15) 0.0464(16) 0.0039(12) 0.0265(13) 0.0081(13)
C9 0.0305(13) 0.0442(15) 0.0609(18) -0.0012(12) 0.0209(13) 0.0115(14)
C10 0.0236(11) 0.0329(13) 0.0448(15) -0.0022(10) 0.0075(11) 0.0057(11)
C11 0.0213(11) 0.0225(11) 0.0272(12) 0.0007(9) 0.0029(9) 0.0070(9)
C12 0.0217(10) 0.0220(10) 0.0286(12) 0.0022(9) 0.0024(9) 0.0068(9)
C13 0.0263(12) 0.0278(12) 0.0333(13) -0.0018(10) 0.0021(10) 0.0034(10)
C14 0.0417(14) 0.0345(13) 0.0311(13) 0.0000(11) 0.0042(11) -0.0043(11)
C15 0.0434(14) 0.0402(14) 0.0297(13) 0.0053(12) 0.0124(11) 0.0003(11)
C16 0.0276(12) 0.0361(13) 0.0349(13) -0.0011(10) 0.0102(10) 0.0036(11)
N1 0.0256(10) 0.0296(10) 0.0285(11) -0.0012(8) 0.0071(8) 0.0045(8)
N2 0.0215(9) 0.0280(10) 0.0264(10) -0.0010(8) 0.0034(8) 0.0027(8)
N3 0.0208(9) 0.0278(10) 0.0202(9) -0.0011(8) 0.0024(7) 0.0031(7)
O1 0.0215(8) 0.0475(10) 0.0298(8) 0.0024(7) 0.0081(7) 0.0030(8)
O2 0.0268(8) 0.0563(11) 0.0216(8) -0.0040(8) 0.0076(7) -0.0017(8)
O1W 0.0568(13) 0.0680(14) 0.0300(10) 0.0172(11) 0.0099(10) -0.0080(10)

loop_
_atom_type_symbol
_atom_type_description
_atom_type_scat_dispersion_real
_atom_type_scat_dispersion_imag
_atom_type_scat_source
C C 0.0033 0.0016 'International Tables Vol C Tables 4.2.6.8 and 6.1.1.4'
H H 0.0000 0.0000 'International Tables Vol C Tables 4.2.6.8 and 6.1.1.4'
N N 0.0061 0.0033 'International Tables Vol C Tables 4.2.6.8 and 6.1.1.4'
O O 0.0106 0.0060 'International Tables Vol C Tables 4.2.6.8 and 6.1.1.4'
Ag Ag -0.8971 1.1015 'International Tables Vol C Tables 4.2.6.8 and 6.1.1.4'

loop_
_geom_angle_atom_site_label_1
_geom_angle_atom_site_label_2
_geom_angle_atom_site_label_3
_geom_angle_site_symmetry_1
_geom_angle_site_symmetry_3
_geom_angle
N3 Ag1 N2 . . 157.77(7)
N3 Ag1 N1 . . 129.00(7)
N2 Ag1 N1 . . 72.09(7)
N3 Ag1 Ag1 . 7_565 104.80(5)
N2 Ag1 Ag1 . 7_565 90.12(5)
N1 Ag1 Ag1 . 7_565 65.33(5)
O1 C1 N3 . . 124.7(2)
O1 C1 C2 . . 124.46(19)
N3 C1 C2 . . 110.86(17)
C1 C2 C3 . . 103.58(16)
C1 C2 C5 . . 113.16(18)
C3 C2 C5 . . 109.94(17)
C1 C2 H2 . . 110.0
C3 C2 H2 . . 110.0
C5 C2 H2 . . 110.0
C4 C3 C2 . . 103.13(16)
C4 C3 C5 . 2_655 113.28(18)
C2 C3 C5 . 2_655 110.16(16)
C4 C3 H3 . . 110.0
C2 C3 H3 . . 110.0
C5 C3 H3 2_655 . 110.0
O2 C4 N3 . . 125.1(2)
O2 C4 C3 . . 123.12(19)
N3 C4 C3 . . 111.81(18)
C6 C5 C3 . 2_655 107.48(16)
C6 C5 C2 . . 108.60(16)
C3 C5 C2 2_655 . 105.19(17)
C6 C5 H5 . . 111.8
C3 C5 H5 2_655 . 111.8
C2 C5 H5 . . 111.8
C6 C6 C5 2_655 . 114.88(11)
C6 C6 H6 2_655 . 122.6
C5 C6 H6 . . 122.6
N1 C7 C8 . . 122.6(2)
N1 C7 H11 . . 118.7
C8 C7 H11 . . 118.7
C9 C8 C7 . . 118.7(2)
C9 C8 H12 . . 120.6
C7 C8 H12 . . 120.6
C8 C9 C10 . . 119.6(2)
C8 C9 H13 . . 120.2
C10 C9 H13 . . 120.2
C9 C10 C11 . . 119.0(2)
C9 C10 H14 . . 120.5
C11 C10 H14 . . 120.5
N1 C11 C10 . . 120.9(2)
N1 C11 C12 . . 116.48(18)
C10 C11 C12 . . 122.6(2)
N2 C12 C13 . . 120.9(2)
N2 C12 C11 . . 116.92(19)
C13 C12 C11 . . 122.1(2)
C14 C13 C12 . . 119.9(2)
C14 C13 H17 . . 120.1
C12 C13 H17 . . 120.1
C13 C14 C15 . . 119.4(2)
C13 C14 H18 . . 120.3
C15 C14 H18 . . 120.3
C14 C15 C16 . . 117.9(2)
C14 C15 H19 . . 121.1
C16 C15 H19 . . 121.1
N2 C16 C15 . . 123.5(2)
N2 C16 H20 . . 118.3
C15 C16 H20 . . 118.3
C7 N1 C11 . . 119.3(2)
C7 N1 Ag1 . . 125.20(16)
C11 N1 Ag1 . . 115.26(14)
C16 N2 C12 . . 118.4(2)
C16 N2 Ag1 . . 122.89(15)
C12 N2 Ag1 . . 118.63(15)
C4 N3 C1 . . 110.35(17)
C4 N3 Ag1 . . 128.63(14)
C1 N3 Ag1 . . 120.98(14)
H1A O1W H1B . . 105(4)

loop_
_geom_bond_atom_site_label_1
_geom_bond_atom_site_label_2
_geom_bond_site_symmetry_2
_geom_bond_distance
Ag1 N3 . 2.1123(17)
Ag1 N2 . 2.2380(18)
Ag1 N1 . 2.3510(18)
Ag1 Ag1 7_565 3.2716(4)
C1 O1 . 1.218(2)
C1 N3 . 1.377(3)
C1 C2 . 1.520(3)
C2 C3 . 1.535(3)
C2 C5 . 1.548(3)
C2 H2 . 0.9800
C3 C4 . 1.520(3)
C3 C5 2_655 1.539(3)
C3 H3 . 0.9800
C4 O2 . 1.230(3)
C4 N3 . 1.352(3)
C5 C6 . 1.504(3)
C5 C3 2_655 1.539(3)
C5 H5 . 0.9800
C6 C6 2_655 1.330(4)
C6 H6 . 0.9300
C7 N1 . 1.340(3)
C7 C8 . 1.376(3)
C7 H11 . 0.9300
C8 C9 . 1.367(4)
C8 H12 . 0.9300
C9 C10 . 1.386(4)
C9 H13 . 0.9300
C10 C11 . 1.394(3)
C10 H14 . 0.9300
C11 N1 . 1.341(3)
C11 C12 . 1.493(3)
C12 N2 . 1.350(3)
C12 C13 . 1.390(3)
C13 C14 . 1.370(3)
C13 H17 . 0.9300
C14 C15 . 1.380(4)
C14 H18 . 0.9300
C15 C16 . 1.381(3)
C15 H19 . 0.9300
C16 N2 . 1.336(3)
C16 H20 . 0.9300
O1W H1A . 0.81(3)
O1W H1B . 0.82(3)

loop_
_geom_hbond_atom_site_label_D
_geom_hbond_atom_site_label_H
_geom_hbond_atom_site_label_A
_geom_hbond_site_symmetry_A
_geom_hbond_distance_DH
_geom_hbond_distance_HA
_geom_hbond_distance_DA
_geom_hbond_angle_DHA
O1W H1A O2 . 0.81(3) 2.07(2) 2.839(2) 159(3)
O1W H1B O2 5_665 0.82(3) 2.13(3) 2.952(3) 175(2)

loop_
_geom_torsion_atom_site_label_1
_geom_torsion_atom_site_label_2
_geom_torsion_atom_site_label_3
_geom_torsion_atom_site_label_4
_geom_torsion_site_symmetry_1
_geom_torsion_site_symmetry_4
_geom_torsion
O1 C1 C2 C3 . . -179.7(2)
N3 C1 C2 C3 . . 1.2(2)
O1 C1 C2 C5 . . 61.3(3)
N3 C1 C2 C5 . . -117.83(19)
C1 C2 C3 C4 . . -3.7(2)
C5 C2 C3 C4 . . 117.52(18)
C1 C2 C3 C5 . 2_655 -124.88(18)
C5 C2 C3 C5 . 2_655 -3.7(2)
C2 C3 C4 O2 . . -173.5(2)
C5 C3 C4 O2 2_655 . -54.5(3)
C2 C3 C4 N3 . . 5.4(2)
C5 C3 C4 N3 2_655 . 124.47(19)
C1 C2 C5 C6 . . 64.1(2)
C3 C2 C5 C6 . . -51.2(2)
C1 C2 C5 C3 . 2_655 178.93(17)
C3 C2 C5 C3 . 2_655 63.66(18)
C3 C5 C6 C6 2_655 2_655 -56.6(3)
C2 C5 C6 C6 . 2_655 56.7(3)
N1 C7 C8 C9 . . 2.1(4)
C7 C8 C9 C10 . . -1.0(4)
C8 C9 C10 C11 . . -0.6(4)
C9 C10 C11 N1 . . 1.2(3)
C9 C10 C11 C12 . . -177.3(2)
N1 C11 C12 N2 . . 2.3(3)
C10 C11 C12 N2 . . -179.1(2)
N1 C11 C12 C13 . . -177.2(2)
C10 C11 C12 C13 . . 1.4(3)
N2 C12 C13 C14 . . -1.1(3)
C11 C12 C13 C14 . . 178.5(2)
C12 C13 C14 C15 . . 0.4(4)
C13 C14 C15 C16 . . 0.3(4)
C14 C15 C16 N2 . . -0.4(4)
C8 C7 N1 C11 . . -1.4(4)
C8 C7 N1 Ag1 . . -175.12(18)
C10 C11 N1 C7 . . -0.3(3)
C12 C11 N1 C7 . . 178.35(19)
C10 C11 N1 Ag1 . . 174.03(16)
C12 C11 N1 Ag1 . . -7.3(2)
N3 Ag1 N1 C7 . . 9.0(2)
N2 Ag1 N1 C7 . . -179.1(2)
Ag1 Ag1 N1 C7 7_565 . -80.37(18)
N3 Ag1 N1 C11 . . -164.88(14)
N2 Ag1 N1 C11 . . 7.03(15)
Ag1 Ag1 N1 C11 7_565 . 105.71(16)
C15 C16 N2 C12 . . -0.2(3)
C15 C16 N2 Ag1 . . 176.70(18)
C13 C12 N2 C16 . . 1.0(3)
C11 C12 N2 C16 . . -178.63(19)
C13 C12 N2 Ag1 . . -176.10(16)
C11 C12 N2 Ag1 . . 4.3(2)
N3 Ag1 N2 C16 . . -19.6(3)
N1 Ag1 N2 C16 . . 177.18(19)
Ag1 Ag1 N2 C16 7_565 . 113.25(17)
N3 Ag1 N2 C12 . . 157.30(17)
N1 Ag1 N2 C12 . . -5.89(15)
Ag1 Ag1 N2 C12 7_565 . -69.82(15)
O2 C4 N3 C1 . . 174.0(2)
C3 C4 N3 C1 . . -4.9(2)
O2 C4 N3 Ag1 . . -8.5(3)
C3 C4 N3 Ag1 . . 172.56(13)
O1 C1 N3 C4 . . -176.8(2)
C2 C1 N3 C4 . . 2.3(2)
O1 C1 N3 Ag1 . . 5.4(3)
C2 C1 N3 Ag1 . . -175.45(13)
N2 Ag1 N3 C4 . . 15.3(3)
N1 Ag1 N3 C4 . . 174.54(16)
Ag1 Ag1 N3 C4 7_565 . -115.44(17)
N2 Ag1 N3 C1 . . -167.45(16)
N1 Ag1 N3 C1 . . -8.19(19)
Ag1 Ag1 N3 C1 7_565 . 61.83(16)
